data_7018411
loop_
_publ_author_name
'Sun, Hongsui'
'Ritch, Jamie S.'
'Hayes, Paul G.'

_publ_section_title
;
 Ring-opening polymerisation of rac-lactide mediated by cationic zinc
 complexes featuring P-stereogenic bisphosphinimine ligands.
;
_journal_issue 13
_journal_name_full 'Dalton transactions (Cambridge, England : 2003)'
_journal_page_first 3701
_journal_page_last 3713
_journal_paper_doi 10.1039/c2dt11954d
_journal_volume 41
_journal_year 2012
_chemical_formula_sum 'C78 H61 B F24 N2 O P2 Zn'
_chemical_formula_weight 1636.41
_chemical_name_systematic
;

?

;
_space_group_IT_number 2
_symmetry_cell_setting triclinic
_symmetry_space_group_name_Hall '-P 1'
_symmetry_space_group_name_H-M 'P -1'
_atom_sites_solution_hydrogens geom
_atom_sites_solution_primary direct
_atom_sites_solution_secondary difmap
_audit_creation_method SHELXL-97
_cell_angle_alpha 89.306(2)
_cell_angle_beta 76.703(2)
_cell_angle_gamma 85.884(2)
_cell_formula_units_Z 2
_cell_length_a 15.008(3)
_cell_length_b 15.591(3)
_cell_length_c 16.299(3)
_cell_measurement_reflns_used 9858
_cell_measurement_temperature 153(2)
_cell_measurement_theta_max 26.63
_cell_measurement_theta_min 2.18
_cell_volume 3701.9(12)
_computing_cell_refinement 'Bruker SMART'
_computing_data_collection 'Bruker SMART'
_computing_data_reduction 'Bruker SAINT'
_computing_molecular_graphics 'Bruker SHELXTL'
_computing_publication_material 'Bruker SHELXTL'
_computing_structure_refinement 'SHELXL-97 (Sheldrick, 1997)'
_computing_structure_solution 'SHELXS-97 (Sheldrick, 1990)'
_diffrn_ambient_temperature 153(2)
_diffrn_measured_fraction_theta_full 0.990
_diffrn_measured_fraction_theta_max 0.981
_diffrn_measurement_device_type 'CCD area detector'
_diffrn_measurement_method 'phi and omega scans'
_diffrn_radiation_monochromator graphite
_diffrn_radiation_source 'fine-focus sealed tube'
_diffrn_radiation_type MoK\a
_diffrn_radiation_wavelength 0.71073
_diffrn_reflns_av_R_equivalents 0.0558
_diffrn_reflns_av_sigmaI/netI 0.0573
_diffrn_reflns_limit_h_max 19
_diffrn_reflns_limit_h_min -19
_diffrn_reflns_limit_k_max 20
_diffrn_reflns_limit_k_min -20
_diffrn_reflns_limit_l_max 21
_diffrn_reflns_limit_l_min -21
_diffrn_reflns_number 52851
_diffrn_reflns_theta_full 25.25
_diffrn_reflns_theta_max 27.62
_diffrn_reflns_theta_min 1.83
_exptl_absorpt_coefficient_mu 0.482
_exptl_absorpt_correction_T_max 0.9277
_exptl_absorpt_correction_T_min 0.8308
_exptl_absorpt_correction_type multi-scan
_exptl_absorpt_process_details 'SADABS (Bruker, 2008)'
_exptl_crystal_colour colorless
_exptl_crystal_density_diffrn 1.468
_exptl_crystal_density_method 'not measured'
_exptl_crystal_description Prism
_exptl_crystal_F_000 1664
_exptl_crystal_size_max 0.40
_exptl_crystal_size_mid 0.23
_exptl_crystal_size_min 0.16
_refine_diff_density_max 1.375
_refine_diff_density_min -0.934
_refine_diff_density_rms 0.111
_refine_ls_extinction_method none
_refine_ls_goodness_of_fit_ref 1.029
_refine_ls_hydrogen_treatment constr
_refine_ls_matrix_type full
_refine_ls_number_parameters 1017
_refine_ls_number_reflns 16897
_refine_ls_number_restraints 0
_refine_ls_restrained_S_all 1.029
_refine_ls_R_factor_all 0.0951
_refine_ls_R_factor_gt 0.0652
_refine_ls_shift/su_max 0.000
_refine_ls_shift/su_mean 0.000
_refine_ls_structure_factor_coef Fsqd
_refine_ls_weighting_details 'calc w=1/[\s^2^(Fo^2^)+(0.1419P)^2^+0.0000P] where P=(Fo^2^+2Fc^2^)/3'
_refine_ls_weighting_scheme calc
_refine_ls_wR_factor_gt 0.1942
_refine_ls_wR_factor_ref 0.2149
_reflns_number_gt 11380
_reflns_number_total 16897
_reflns_threshold_expression >2sigma(I)
_cod_data_source_file c2dt11954d.txt
_cod_data_source_block ph10053_0m
_cod_depositor_comments
;
The following automatic conversions were performed:

'_symmetry_cell_setting' value 'Triclinic' changed to 'triclinic'
according to /home/saulius/struct/CIF-dictionaries/cif_core.dic
dictionary named 'cif_core.dic' version 2.4.1 from 2010-06-29.

Automatic conversion script
Id: cif_fix_values 1715 2011-07-08 13:25:40Z adriana 
;
_cod_original_cell_volume 3701.7(11)
_cod_original_sg_symbol_H-M P-1
_cod_database_code 7018411

loop_
_symmetry_equiv_pos_as_xyz
'x, y, z'
'-x, -y, -z'

loop_
_atom_site_label
_atom_site_type_symbol
_atom_site_fract_x
_atom_site_fract_y
_atom_site_fract_z
_atom_site_U_iso_or_equiv
_atom_site_adp_type
_atom_site_occupancy
_atom_site_symmetry_multiplicity
_atom_site_calc_flag
_atom_site_refinement_flags
_atom_site_disorder_assembly
_atom_site_disorder_group
Zn1 Zn 0.96541(2) 0.18327(2) 0.31687(2) 0.03132(13) Uani 1 1 d . . .
P2 P 0.81257(5) 0.31193(5) 0.44983(5) 0.02829(19) Uani 1 1 d . . .
P1 P 1.08904(5) 0.29986(5) 0.17634(6) 0.03022(19) Uani 1 1 d . . .
N1 N 1.01259(17) 0.23145(16) 0.19936(17) 0.0291(6) Uani 1 1 d . . .
N2 N 0.84159(17) 0.23705(16) 0.38114(17) 0.0282(6) Uani 1 1 d . . .
O1 O 0.92941(14) 0.39472(13) 0.29676(13) 0.0278(5) Uani 1 1 d . . .
C1 C 1.0448(2) 0.4095(2) 0.1672(2) 0.0322(7) Uani 1 1 d . . .
C2 C 1.0756(2) 0.4651(2) 0.1000(2) 0.0382(8) Uani 1 1 d . . .
H2 H 1.1272 0.4470 0.0565 0.046 Uiso 1 1 calc R . .
C3 C 1.0317(3) 0.5468(2) 0.0961(2) 0.0434(9) Uani 1 1 d . . .
H3 H 1.0551 0.5838 0.0507 0.052 Uiso 1 1 calc R . .
C4 C 0.9545(2) 0.5753(2) 0.1572(2) 0.0373(8) Uani 1 1 d . . .
H4 H 0.9249 0.6306 0.1531 0.045 Uiso 1 1 calc R . .
C5 C 0.9218(2) 0.52182(19) 0.2240(2) 0.0291(7) Uani 1 1 d . . .
C6 C 0.9684(2) 0.44188(19) 0.22694(19) 0.0272(6) Uani 1 1 d . . .
C7 C 0.8440(2) 0.52362(19) 0.2967(2) 0.0288(6) Uani 1 1 d . . .
C8 C 0.7694(2) 0.5804(2) 0.3304(2) 0.0349(7) Uani 1 1 d . . .
H8 H 0.7611 0.6345 0.3047 0.042 Uiso 1 1 calc R . .
C9 C 0.7075(2) 0.5567(2) 0.4020(2) 0.0403(8) Uani 1 1 d . . .
H9 H 0.6563 0.5953 0.4255 0.048 Uiso 1 1 calc R . .
C10 C 0.7180(2) 0.4773(2) 0.4409(2) 0.0377(8) Uani 1 1 d . . .
H10 H 0.6738 0.4631 0.4901 0.045 Uiso 1 1 calc R . .
C11 C 0.7928(2) 0.4179(2) 0.4087(2) 0.0302(7) Uani 1 1 d . . .
C12 C 0.8529(2) 0.44501(19) 0.3372(2) 0.0266(6) Uani 1 1 d . . .
C13 C 1.1715(2) 0.2754(3) 0.0790(2) 0.0447(9) Uani 1 1 d . . .
H13A H 1.1981 0.2163 0.0807 0.067 Uiso 1 1 calc R . .
H13B H 1.2203 0.3153 0.0713 0.067 Uiso 1 1 calc R . .
H13C H 1.1411 0.2813 0.0319 0.067 Uiso 1 1 calc R . .
C14 C 1.1478(2) 0.2982(2) 0.2605(2) 0.0342(7) Uani 1 1 d . . .
C15 C 1.1839(2) 0.2195(2) 0.2845(3) 0.0420(8) Uani 1 1 d . . .
H15 H 1.1764 0.1681 0.2568 0.050 Uiso 1 1 calc R . .
C16 C 1.2302(3) 0.2160(3) 0.3485(3) 0.0500(10) Uani 1 1 d . . .
H16 H 1.2540 0.1623 0.3655 0.060 Uiso 1 1 calc R . .
C17 C 1.2419(3) 0.2915(3) 0.3878(3) 0.0558(11) Uani 1 1 d . . .
H17 H 1.2743 0.2894 0.4315 0.067 Uiso 1 1 calc R . .
C18 C 1.2070(3) 0.3692(3) 0.3640(3) 0.0589(11) Uani 1 1 d . . .
H18 H 1.2150 0.4204 0.3916 0.071 Uiso 1 1 calc R . .
C19 C 1.1604(2) 0.3733(3) 0.3002(3) 0.0457(9) Uani 1 1 d . . .
H19 H 1.1369 0.4273 0.2835 0.055 Uiso 1 1 calc R . .
C20 C 0.9702(2) 0.2009(2) 0.1358(2) 0.0293(7) Uani 1 1 d . . .
C21 C 0.9461(3) 0.1157(2) 0.1394(2) 0.0426(9) Uani 1 1 d . . .
H21 H 0.9619 0.0783 0.1811 0.051 Uiso 1 1 calc R . .
C22 C 0.8996(3) 0.0856(2) 0.0831(3) 0.0495(10) Uani 1 1 d . . .
H22 H 0.8818 0.0281 0.0881 0.059 Uiso 1 1 calc R . .
C23 C 0.8782(3) 0.1370(2) 0.0192(2) 0.0401(8) Uani 1 1 d . . .
C24 C 0.9040(2) 0.2203(2) 0.0149(2) 0.0364(8) Uani 1 1 d . . .
H24 H 0.8907 0.2568 -0.0286 0.044 Uiso 1 1 calc R . .
C25 C 0.9487(2) 0.2523(2) 0.0722(2) 0.0325(7) Uani 1 1 d . . .
H25 H 0.9649 0.3102 0.0677 0.039 Uiso 1 1 calc R . .
C26 C 0.8263(3) 0.1021(2) -0.0416(3) 0.0499(10) Uani 1 1 d . . .
H26 H 0.8112 0.0422 -0.0236 0.060 Uiso 1 1 calc R . .
C27 C 0.8861(3) 0.0972(3) -0.1307(3) 0.0627(12) Uani 1 1 d . . .
H27A H 0.8965 0.1555 -0.1521 0.094 Uiso 1 1 calc R . .
H27B H 0.8552 0.0667 -0.1672 0.094 Uiso 1 1 calc R . .
H27C H 0.9451 0.0663 -0.1301 0.094 Uiso 1 1 calc R . .
C28 C 0.7368(3) 0.1546(3) -0.0392(3) 0.0538(10) Uani 1 1 d . . .
H28A H 0.6970 0.1522 0.0175 0.081 Uiso 1 1 calc R . .
H28B H 0.7062 0.1312 -0.0801 0.081 Uiso 1 1 calc R . .
H28C H 0.7494 0.2145 -0.0534 0.081 Uiso 1 1 calc R . .
C29 C 0.7089(2) 0.2961(2) 0.5283(2) 0.0409(8) Uani 1 1 d . . .
H29A H 0.6568 0.2972 0.5013 0.061 Uiso 1 1 calc R . .
H29B H 0.6984 0.3421 0.5706 0.061 Uiso 1 1 calc R . .
H29C H 0.7151 0.2403 0.5556 0.061 Uiso 1 1 calc R . .
C30 C 0.9042(2) 0.3177(2) 0.5027(2) 0.0317(7) Uani 1 1 d . . .
C31 C 0.9506(3) 0.2417(2) 0.5207(2) 0.0433(9) Uani 1 1 d . . .
H31 H 0.9353 0.1879 0.5031 0.052 Uiso 1 1 calc R . .
C32 C 1.0190(3) 0.2452(3) 0.5643(3) 0.0532(10) Uani 1 1 d . . .
H32 H 1.0507 0.1935 0.5767 0.064 Uiso 1 1 calc R . .
C33 C 1.0416(3) 0.3227(3) 0.5900(3) 0.0535(11) Uani 1 1 d . . .
H33 H 1.0893 0.3242 0.6194 0.064 Uiso 1 1 calc R . .
C34 C 0.9957(3) 0.3981(3) 0.5737(3) 0.0521(10) Uani 1 1 d . . .
H34 H 1.0109 0.4514 0.5924 0.063 Uiso 1 1 calc R . .
C35 C 0.9269(3) 0.3957(2) 0.5297(2) 0.0414(8) Uani 1 1 d . . .
H35 H 0.8952 0.4476 0.5180 0.050 Uiso 1 1 calc R . .
C36 C 0.7707(2) 0.2037(2) 0.3464(2) 0.0290(7) Uani 1 1 d . . .
C37 C 0.7192(2) 0.1381(2) 0.3864(2) 0.0407(8) Uani 1 1 d . . .
H37 H 0.7293 0.1156 0.4381 0.049 Uiso 1 1 calc R . .
C38 C 0.6530(3) 0.1056(2) 0.3507(2) 0.0414(8) Uani 1 1 d . . .
H38 H 0.6165 0.0624 0.3798 0.050 Uiso 1 1 calc R . .
C39 C 0.6387(2) 0.1348(2) 0.2733(2) 0.0318(7) Uani 1 1 d . . .
C40 C 0.6926(2) 0.1982(2) 0.2332(2) 0.0344(7) Uani 1 1 d . . .
H40 H 0.6850 0.2187 0.1800 0.041 Uiso 1 1 calc R . .
C41 C 0.7575(2) 0.2325(2) 0.2693(2) 0.0324(7) Uani 1 1 d . . .
H41 H 0.7932 0.2762 0.2406 0.039 Uiso 1 1 calc R . .
C42 C 0.5663(2) 0.0991(2) 0.2342(2) 0.0337(7) Uani 1 1 d . . .
H42 H 0.5699 0.1275 0.1783 0.040 Uiso 1 1 calc R . .
C43 C 0.5843(3) 0.0030(2) 0.2188(3) 0.0570(11) Uani 1 1 d . . .
H43A H 0.6474 -0.0094 0.1863 0.086 Uiso 1 1 calc R . .
H43B H 0.5413 -0.0167 0.1872 0.086 Uiso 1 1 calc R . .
H43C H 0.5758 -0.0269 0.2730 0.086 Uiso 1 1 calc R . .
C44 C 0.4709(3) 0.1210(3) 0.2883(3) 0.0525(10) Uani 1 1 d . . .
H44A H 0.4627 0.0879 0.3407 0.079 Uiso 1 1 calc R . .
H44B H 0.4250 0.1065 0.2575 0.079 Uiso 1 1 calc R . .
H44C H 0.4634 0.1826 0.3015 0.079 Uiso 1 1 calc R . .
C45 C 1.0173(3) 0.0753(2) 0.3577(3) 0.0470(9) Uani 1 1 d . . .
H45A H 1.0584 0.0447 0.3091 0.056 Uiso 1 1 calc R . .
H45B H 1.0552 0.0900 0.3971 0.056 Uiso 1 1 calc R . .
C46 C 0.9464(4) 0.0139(3) 0.4023(3) 0.0638(12) Uani 1 1 d . . .
H46A H 0.9070 0.0423 0.4524 0.096 Uiso 1 1 calc R . .
H46B H 0.9781 -0.0381 0.4193 0.096 Uiso 1 1 calc R . .
H46C H 0.9087 -0.0017 0.3638 0.096 Uiso 1 1 calc R . .
B1 B 0.4564(2) 0.2886(2) 0.8077(2) 0.0276(7) Uani 1 1 d . . .
C47 C 0.5670(2) 0.26168(19) 0.77335(19) 0.0282(6) Uani 1 1 d . . .
C48 C 0.6023(2) 0.1822(2) 0.7368(2) 0.0307(7) Uani 1 1 d . . .
H48 H 0.5608 0.1417 0.7282 0.037 Uiso 1 1 calc R . .
C49 C 0.6962(2) 0.1602(2) 0.7124(2) 0.0308(7) Uani 1 1 d . . .
C50 C 0.7589(2) 0.2165(2) 0.7258(2) 0.0344(7) Uani 1 1 d . . .
H50 H 0.8231 0.2018 0.7089 0.041 Uiso 1 1 calc R . .
C51 C 0.7261(2) 0.2941(2) 0.7642(2) 0.0336(7) Uani 1 1 d . . .
C52 C 0.6315(2) 0.3173(2) 0.7866(2) 0.0327(7) Uani 1 1 d . . .
H52 H 0.6108 0.3721 0.8115 0.039 Uiso 1 1 calc R . .
C53 C 0.7301(2) 0.0749(2) 0.6712(2) 0.0401(8) Uani 1 1 d . . .
C54 C 0.7904(3) 0.3572(3) 0.7805(3) 0.0460(9) Uani 1 1 d . . .
C55 C 0.4314(2) 0.39016(19) 0.7922(2) 0.0282(6) Uani 1 1 d . . .
C56 C 0.4785(2) 0.4363(2) 0.7240(2) 0.0316(7) Uani 1 1 d . . .
H56 H 0.5291 0.4083 0.6854 0.038 Uiso 1 1 calc R . .
C57 C 0.4536(2) 0.5227(2) 0.71052(19) 0.0297(7) Uani 1 1 d . A .
C58 C 0.3808(2) 0.5659(2) 0.7658(2) 0.0315(7) Uani 1 1 d . . .
H58 H 0.3636 0.6246 0.7573 0.038 Uiso 1 1 calc R . .
C59 C 0.3338(2) 0.5207(2) 0.8341(2) 0.0314(7) Uani 1 1 d . . .
C60 C 0.3571(2) 0.4352(2) 0.8457(2) 0.0301(7) Uani 1 1 d . . .
H60 H 0.3215 0.4058 0.8918 0.036 Uiso 1 1 calc R . .
C61 C 0.5069(3) 0.5701(2) 0.6380(2) 0.0420(8) Uani 1 1 d . . .
C62 C 0.2592(3) 0.5681(2) 0.8979(3) 0.0485(10) Uani 1 1 d . . .
C63 C 0.4364(2) 0.2651(2) 0.9086(2) 0.0297(7) Uani 1 1 d . . .
C64 C 0.4142(2) 0.1826(2) 0.9386(2) 0.0308(7) Uani 1 1 d . . .
H64 H 0.4077 0.1398 0.8998 0.037 Uiso 1 1 calc R . .
C65 C 0.4016(2) 0.1618(2) 1.0235(2) 0.0323(7) Uani 1 1 d . . .
C66 C 0.4102(2) 0.2216(2) 1.0819(2) 0.0384(8) Uani 1 1 d . . .
H66 H 0.4011 0.2073 1.1399 0.046 Uiso 1 1 calc R . .
C67 C 0.4323(3) 0.3028(3) 1.0542(2) 0.0417(8) Uani 1 1 d . . .
C68 C 0.4459(2) 0.3241(2) 0.9686(2) 0.0349(7) Uani 1 1 d . . .
H68 H 0.4622 0.3803 0.9512 0.042 Uiso 1 1 calc R . .
C69 C 0.4374(4) 0.3716(4) 1.1162(3) 0.0719(16) Uani 1 1 d . . .
C70 C 0.3730(3) 0.0742(2) 1.0531(2) 0.0412(8) Uani 1 1 d . . .
C71 C 0.3918(2) 0.23827(19) 0.7583(2) 0.0287(6) Uani 1 1 d . . .
C72 C 0.3024(2) 0.21909(19) 0.7973(2) 0.0295(7) Uani 1 1 d . . .
H72 H 0.2799 0.2321 0.8555 0.035 Uiso 1 1 calc R . .
C73 C 0.2452(2) 0.1817(2) 0.7541(2) 0.0321(7) Uani 1 1 d . . .
C74 C 0.2757(2) 0.1616(2) 0.6687(2) 0.0363(8) Uani 1 1 d . . .
H74 H 0.2374 0.1349 0.6391 0.044 Uiso 1 1 calc R . .
C75 C 0.3625(2) 0.1814(2) 0.6285(2) 0.0348(7) Uani 1 1 d . . .
C76 C 0.4191(2) 0.2193(2) 0.6721(2) 0.0309(7) Uani 1 1 d . . .
H76 H 0.4785 0.2328 0.6421 0.037 Uiso 1 1 calc R . .
C77 C 0.3997(3) 0.1592(3) 0.5375(2) 0.0462(9) Uani 1 1 d . . .
C78 C 0.1496(3) 0.1627(2) 0.7974(3) 0.0424(8) Uani 1 1 d . . .
F1 F 0.7322(2) 0.01183(15) 0.72493(17) 0.0714(8) Uani 1 1 d . . .
F2 F 0.6775(2) 0.05018(19) 0.6213(2) 0.0846(10) Uani 1 1 d . . .
F3 F 0.81331(18) 0.07546(16) 0.6225(2) 0.0794(9) Uani 1 1 d . . .
F4 F 0.87604(17) 0.32367(19) 0.7698(2) 0.0823(9) Uani 1 1 d . . .
F5 F 0.7955(2) 0.42345(18) 0.7279(2) 0.0880(10) Uani 1 1 d . . .
F6 F 0.7665(2) 0.3898(2) 0.8569(2) 0.0967(12) Uani 1 1 d . . .
F7 F 0.5085(7) 0.5301(8) 0.5664(6) 0.072(3) Uani 0.60(2) 1 d P A 1
F8 F 0.5930(6) 0.5686(8) 0.6371(6) 0.090(4) Uani 0.60(2) 1 d P A 1
F9 F 0.4726(14) 0.6484(8) 0.6303(10) 0.136(7) Uani 0.60(2) 1 d P A 1
F7B F 0.4799(19) 0.569(2) 0.5694(12) 0.118(9) Uani 0.40(2) 1 d P A 2
F8B F 0.5963(9) 0.5465(10) 0.6182(13) 0.118(7) Uani 0.40(2) 1 d P A 2
F9B F 0.5145(11) 0.6517(8) 0.6531(7) 0.059(4) Uani 0.40(2) 1 d P A 2
F10 F 0.2766(2) 0.64665(18) 0.91337(19) 0.0831(9) Uani 1 1 d . . .
F11 F 0.2475(3) 0.5345(2) 0.9728(2) 0.145(2) Uani 1 1 d . . .
F12 F 0.1831(2) 0.5759(4) 0.8772(4) 0.208(4) Uani 1 1 d . . .
F13 F 0.4940(2) 0.42937(19) 1.08732(18) 0.0867(10) Uani 1 1 d . . .
F14 F 0.3569(3) 0.4153(3) 1.1429(3) 0.158(2) Uani 1 1 d . . .
F15 F 0.4563(5) 0.3407(3) 1.1854(2) 0.165(3) Uani 1 1 d . . .
F16 F 0.3779(2) 0.01840(17) 0.99210(17) 0.0825(10) Uani 1 1 d . . .
F17 F 0.4237(2) 0.03767(18) 1.1016(2) 0.0922(11) Uani 1 1 d . . .
F18 F 0.2877(2) 0.07584(17) 1.0981(2) 0.0927(11) Uani 1 1 d . . .
F19 F 0.4670(2) 0.0977(2) 0.52644(16) 0.0844(10) Uani 1 1 d . . .
F20 F 0.4323(2) 0.2255(2) 0.49249(15) 0.0834(10) Uani 1 1 d . . .
F21 F 0.3371(2) 0.1306(2) 0.50080(16) 0.0854(10) Uani 1 1 d . . .
F22 F 0.1303(2) 0.1746(3) 0.87806(18) 0.1123(15) Uani 1 1 d . . .
F23 F 0.13077(19) 0.08389(16) 0.7846(2) 0.0798(9) Uani 1 1 d . . .
F24 F 0.08688(17) 0.2123(2) 0.7695(2) 0.0947(11) Uani 1 1 d . . .

loop_
_atom_site_aniso_label
_atom_site_aniso_U_11
_atom_site_aniso_U_22
_atom_site_aniso_U_33
_atom_site_aniso_U_23
_atom_site_aniso_U_13
_atom_site_aniso_U_12
Zn1 0.0305(2) 0.0289(2) 0.0356(2) 0.00364(15) -0.01005(17) -0.00123(14)
P2 0.0281(4) 0.0318(4) 0.0253(4) 0.0038(3) -0.0058(3) -0.0054(3)
P1 0.0218(4) 0.0323(4) 0.0350(5) -0.0001(3) -0.0032(3) -0.0016(3)
N1 0.0270(13) 0.0284(13) 0.0319(14) -0.0002(11) -0.0069(11) -0.0024(10)
N2 0.0270(13) 0.0266(13) 0.0324(14) 0.0032(11) -0.0091(11) -0.0049(10)
O1 0.0250(10) 0.0281(11) 0.0283(11) 0.0050(9) -0.0020(9) -0.0013(8)
C1 0.0251(15) 0.0362(17) 0.0345(18) 0.0017(14) -0.0036(14) -0.0074(13)
C2 0.0331(17) 0.0416(19) 0.038(2) 0.0044(15) -0.0011(15) -0.0115(14)
C3 0.051(2) 0.0395(19) 0.040(2) 0.0103(16) -0.0064(18) -0.0160(16)
C4 0.0427(19) 0.0284(16) 0.042(2) 0.0080(14) -0.0121(16) -0.0063(14)
C5 0.0294(15) 0.0278(15) 0.0327(17) 0.0017(13) -0.0112(13) -0.0067(12)
C6 0.0270(15) 0.0275(15) 0.0286(16) 0.0039(12) -0.0076(13) -0.0095(12)
C7 0.0316(16) 0.0278(15) 0.0304(17) 0.0011(12) -0.0135(13) -0.0033(12)
C8 0.0350(17) 0.0289(16) 0.044(2) -0.0025(14) -0.0160(16) 0.0008(13)
C9 0.0369(18) 0.0364(18) 0.046(2) -0.0082(16) -0.0095(17) 0.0059(14)
C10 0.0327(17) 0.0420(19) 0.0353(19) -0.0036(15) -0.0026(15) 0.0008(14)
C11 0.0286(15) 0.0344(16) 0.0279(16) -0.0003(13) -0.0070(13) -0.0026(12)
C12 0.0238(14) 0.0263(14) 0.0311(17) -0.0026(12) -0.0096(13) -0.0002(11)
C13 0.0295(17) 0.055(2) 0.043(2) -0.0032(17) 0.0030(16) 0.0033(16)
C14 0.0210(14) 0.0400(18) 0.0401(19) 0.0022(15) -0.0038(14) -0.0029(13)
C15 0.0316(17) 0.0400(19) 0.055(2) -0.0025(17) -0.0116(17) 0.0014(14)
C16 0.038(2) 0.053(2) 0.061(3) 0.007(2) -0.0185(19) 0.0003(17)
C17 0.045(2) 0.067(3) 0.063(3) 0.000(2) -0.028(2) -0.004(2)
C18 0.052(2) 0.060(3) 0.075(3) -0.009(2) -0.033(2) -0.009(2)
C19 0.0374(19) 0.043(2) 0.061(3) -0.0035(18) -0.0188(18) -0.0077(15)
C20 0.0260(15) 0.0301(15) 0.0303(17) -0.0017(13) -0.0039(13) 0.0003(12)
C21 0.056(2) 0.0295(17) 0.048(2) 0.0061(15) -0.0233(19) -0.0059(15)
C22 0.073(3) 0.0288(18) 0.056(2) 0.0069(16) -0.032(2) -0.0130(17)
C23 0.0434(19) 0.0356(18) 0.044(2) -0.0013(15) -0.0150(17) -0.0022(15)
C24 0.0376(18) 0.0335(17) 0.040(2) 0.0033(14) -0.0130(16) -0.0014(14)
C25 0.0306(16) 0.0301(16) 0.0374(18) 0.0035(13) -0.0085(14) -0.0044(12)
C26 0.062(2) 0.038(2) 0.059(3) 0.0024(18) -0.030(2) -0.0116(18)
C27 0.066(3) 0.071(3) 0.057(3) -0.017(2) -0.028(2) 0.006(2)
C28 0.044(2) 0.067(3) 0.057(3) 0.005(2) -0.022(2) -0.0147(19)
C29 0.0369(18) 0.048(2) 0.0342(19) 0.0086(16) -0.0008(15) -0.0063(15)
C30 0.0339(16) 0.0379(17) 0.0255(16) 0.0037(13) -0.0096(14) -0.0085(13)
C31 0.052(2) 0.0332(18) 0.052(2) 0.0030(16) -0.0269(19) -0.0047(15)
C32 0.061(2) 0.045(2) 0.065(3) 0.0045(19) -0.039(2) -0.0021(18)
C33 0.055(2) 0.061(3) 0.057(3) 0.008(2) -0.035(2) -0.018(2)
C34 0.065(3) 0.049(2) 0.056(3) 0.0049(19) -0.035(2) -0.023(2)
C35 0.052(2) 0.0360(18) 0.041(2) 0.0035(15) -0.0189(18) -0.0095(16)
C36 0.0262(15) 0.0297(15) 0.0315(17) -0.0013(13) -0.0070(13) -0.0034(12)
C37 0.045(2) 0.046(2) 0.0369(19) 0.0134(16) -0.0167(16) -0.0158(16)
C38 0.044(2) 0.0404(19) 0.043(2) 0.0085(16) -0.0115(17) -0.0181(16)
C39 0.0327(16) 0.0319(16) 0.0327(17) -0.0053(13) -0.0109(14) -0.0015(13)
C40 0.0366(17) 0.0377(18) 0.0308(18) 0.0029(14) -0.0118(15) -0.0018(14)
C41 0.0313(16) 0.0343(17) 0.0312(17) 0.0056(13) -0.0057(14) -0.0055(13)
C42 0.0345(17) 0.0344(17) 0.0349(18) -0.0003(14) -0.0127(15) -0.0054(13)
C43 0.067(3) 0.042(2) 0.075(3) -0.015(2) -0.044(2) 0.0047(19)
C44 0.0357(19) 0.072(3) 0.051(2) -0.017(2) -0.0098(18) -0.0081(18)
C45 0.054(2) 0.0371(19) 0.049(2) 0.0060(16) -0.0121(19) 0.0069(16)
C46 0.092(4) 0.039(2) 0.065(3) 0.013(2) -0.026(3) -0.010(2)
B1 0.0272(17) 0.0264(16) 0.0275(18) -0.0017(14) -0.0026(14) -0.0020(13)
C47 0.0296(15) 0.0294(15) 0.0255(16) 0.0020(12) -0.0059(13) -0.0027(12)
C48 0.0316(16) 0.0323(16) 0.0273(16) 0.0042(13) -0.0047(13) -0.0045(13)
C49 0.0315(16) 0.0327(16) 0.0271(16) 0.0051(13) -0.0055(14) 0.0004(13)
C50 0.0292(16) 0.0421(18) 0.0323(18) 0.0068(14) -0.0083(14) -0.0010(13)
C51 0.0323(16) 0.0398(18) 0.0306(17) 0.0038(14) -0.0095(14) -0.0086(14)
C52 0.0340(17) 0.0329(16) 0.0312(17) -0.0002(13) -0.0071(14) -0.0034(13)
C53 0.0374(18) 0.0390(19) 0.040(2) 0.0015(15) -0.0025(16) 0.0040(15)
C54 0.0362(19) 0.049(2) 0.055(2) -0.0007(19) -0.0110(18) -0.0151(16)
C55 0.0278(15) 0.0293(15) 0.0288(16) -0.0028(12) -0.0082(13) -0.0052(12)
C56 0.0309(16) 0.0360(17) 0.0251(16) -0.0052(13) -0.0015(13) 0.0001(13)
C57 0.0316(16) 0.0334(16) 0.0241(16) -0.0031(13) -0.0059(13) -0.0037(13)
C58 0.0308(16) 0.0288(16) 0.0338(18) -0.0028(13) -0.0053(14) -0.0012(12)
C59 0.0234(14) 0.0356(17) 0.0334(18) -0.0031(14) -0.0032(13) -0.0009(12)
C60 0.0244(14) 0.0339(16) 0.0313(17) 0.0009(13) -0.0037(13) -0.0062(12)
C61 0.050(2) 0.0392(19) 0.0307(19) -0.0009(15) 0.0021(17) -0.0031(16)
C62 0.0346(19) 0.0369(19) 0.060(3) 0.0064(18) 0.0154(18) 0.0016(15)
C63 0.0244(14) 0.0353(16) 0.0293(17) -0.0017(13) -0.0061(13) -0.0018(12)
C64 0.0297(16) 0.0335(16) 0.0293(17) -0.0036(13) -0.0080(13) 0.0008(13)
C65 0.0273(15) 0.0365(17) 0.0335(18) 0.0040(14) -0.0092(14) 0.0006(13)
C66 0.0330(17) 0.056(2) 0.0291(18) 0.0053(16) -0.0112(15) -0.0092(15)
C67 0.043(2) 0.055(2) 0.0312(19) 0.0005(16) -0.0127(16) -0.0157(17)
C68 0.0334(17) 0.0414(18) 0.0321(18) -0.0012(14) -0.0092(14) -0.0111(14)
C69 0.098(4) 0.089(4) 0.035(2) -0.009(2) -0.015(3) -0.050(3)
C70 0.046(2) 0.042(2) 0.0347(19) 0.0038(15) -0.0062(17) -0.0023(16)
C71 0.0313(16) 0.0255(15) 0.0287(16) 0.0019(12) -0.0067(13) -0.0003(12)
C72 0.0352(16) 0.0259(15) 0.0277(16) 0.0002(12) -0.0080(14) -0.0010(12)
C73 0.0320(16) 0.0305(16) 0.0354(18) 0.0039(13) -0.0110(14) -0.0032(13)
C74 0.0438(19) 0.0331(17) 0.0373(19) -0.0005(14) -0.0200(16) -0.0031(14)
C75 0.0469(19) 0.0319(17) 0.0275(17) 0.0044(13) -0.0134(15) -0.0012(14)
C76 0.0329(16) 0.0306(16) 0.0288(17) 0.0011(13) -0.0066(14) -0.0012(13)
C77 0.061(2) 0.051(2) 0.0285(19) -0.0019(16) -0.0139(18) -0.0043(19)
C78 0.0376(19) 0.0413(19) 0.050(2) 0.0017(17) -0.0125(17) -0.0089(15)
F1 0.111(2) 0.0342(12) 0.0615(16) 0.0076(11) -0.0082(15) 0.0063(13)
F2 0.088(2) 0.0765(19) 0.097(2) -0.0548(17) -0.0476(18) 0.0369(16)
F3 0.0603(16) 0.0495(14) 0.102(2) -0.0087(14) 0.0325(16) 0.0048(12)
F4 0.0397(13) 0.0776(19) 0.136(3) -0.0167(18) -0.0294(16) -0.0136(12)
F5 0.086(2) 0.0620(17) 0.127(3) 0.0292(18) -0.039(2) -0.0416(16)
F6 0.0720(19) 0.138(3) 0.080(2) -0.052(2) -0.0007(16) -0.0548(19)
F7 0.076(5) 0.113(6) 0.020(3) -0.003(4) 0.009(3) -0.033(4)
F8 0.071(5) 0.155(9) 0.061(4) 0.037(4) -0.028(4) -0.085(6)
F9 0.158(11) 0.071(6) 0.111(9) 0.064(6) 0.087(8) 0.060(6)
F7B 0.141(16) 0.20(2) 0.052(9) 0.069(11) -0.066(10) -0.127(15)
F8B 0.072(8) 0.078(7) 0.147(13) 0.065(7) 0.072(9) 0.042(7)
F9B 0.096(8) 0.032(5) 0.039(4) -0.004(4) 0.015(5) -0.026(6)
F10 0.0805(19) 0.0613(17) 0.086(2) -0.0320(15) 0.0247(16) -0.0007(14)
F11 0.177(4) 0.090(2) 0.097(3) 0.030(2) 0.093(3) 0.061(3)
F12 0.0315(15) 0.338(7) 0.255(6) -0.250(6) -0.037(2) 0.049(3)
F13 0.135(3) 0.0788(19) 0.0595(17) -0.0015(14) -0.0340(18) -0.0620(19)
F14 0.136(4) 0.168(4) 0.150(4) -0.122(4) 0.022(3) -0.037(3)
F15 0.356(7) 0.122(3) 0.066(2) 0.026(2) -0.114(3) -0.136(4)
F16 0.146(3) 0.0500(15) 0.0516(16) 0.0056(12) -0.0132(17) -0.0397(17)
F17 0.130(3) 0.0551(16) 0.120(3) 0.0315(17) -0.088(2) -0.0094(16)
F18 0.0671(18) 0.0501(15) 0.134(3) 0.0280(17) 0.0307(19) -0.0040(13)
F19 0.103(2) 0.100(2) 0.0401(14) -0.0169(14) -0.0120(15) 0.0432(19)
F20 0.135(3) 0.0807(19) 0.0311(13) 0.0105(13) -0.0039(15) -0.0334(19)
F21 0.088(2) 0.133(3) 0.0417(15) -0.0208(16) -0.0208(15) -0.0317(19)
F22 0.0584(17) 0.226(4) 0.0509(17) -0.030(2) 0.0120(14) -0.073(2)
F23 0.0649(17) 0.0485(14) 0.116(2) -0.0036(15) 0.0076(16) -0.0266(13)
F24 0.0374(13) 0.092(2) 0.151(3) 0.048(2) -0.0176(17) -0.0022(14)

loop_
_atom_type_symbol
_atom_type_description
_atom_type_scat_dispersion_real
_atom_type_scat_dispersion_imag
_atom_type_scat_source
C C 0.0033 0.0016 'International Tables Vol C Tables 4.2.6.8 and 6.1.1.4'
H H 0.0000 0.0000 'International Tables Vol C Tables 4.2.6.8 and 6.1.1.4'
B B 0.0013 0.0007 'International Tables Vol C Tables 4.2.6.8 and 6.1.1.4'
N N 0.0061 0.0033 'International Tables Vol C Tables 4.2.6.8 and 6.1.1.4'
O O 0.0106 0.0060 'International Tables Vol C Tables 4.2.6.8 and 6.1.1.4'
F F 0.0171 0.0103 'International Tables Vol C Tables 4.2.6.8 and 6.1.1.4'
P P 0.1023 0.0942 'International Tables Vol C Tables 4.2.6.8 and 6.1.1.4'
Zn Zn 0.2839 1.4301 'International Tables Vol C Tables 4.2.6.8 and 6.1.1.4'

loop_
_geom_angle_atom_site_label_1
_geom_angle_atom_site_label_2
_geom_angle_atom_site_label_3
_geom_angle
C45 Zn1 N1 123.48(14)
C45 Zn1 N2 119.77(14)
N1 Zn1 N2 115.23(10)
N2 P2 C30 107.65(15)
N2 P2 C29 114.34(16)
C30 P2 C29 108.02(17)
N2 P2 C11 115.40(14)
C30 P2 C11 106.73(15)
C29 P2 C11 104.26(16)
N1 P1 C14 107.02(15)
N1 P1 C13 113.05(17)
C14 P1 C13 108.77(17)
N1 P1 C1 114.86(14)
C14 P1 C1 106.79(16)
C13 P1 C1 106.07(17)
C20 N1 P1 120.5(2)
C20 N1 Zn1 114.87(19)
P1 N1 Zn1 124.63(15)
C36 N2 P2 118.1(2)
C36 N2 Zn1 108.34(19)
P2 N2 Zn1 133.14(15)
C12 O1 C6 104.9(2)
C6 C1 C2 114.9(3)
C6 C1 P1 119.2(2)
C2 C1 P1 125.7(3)
C3 C2 C1 121.0(3)
C3 C2 H2 119.5
C1 C2 H2 119.5
C4 C3 C2 121.6(3)
C4 C3 H3 119.2
C2 C3 H3 119.2
C5 C4 C3 118.9(3)
C5 C4 H4 120.6
C3 C4 H4 120.6
C4 C5 C6 118.0(3)
C4 C5 C7 136.8(3)
C6 C5 C7 105.1(3)
O1 C6 C1 121.9(3)
O1 C6 C5 112.5(3)
C1 C6 C5 125.7(3)
C8 C7 C12 118.2(3)
C8 C7 C5 136.5(3)
C12 C7 C5 105.3(3)
C9 C8 C7 118.7(3)
C9 C8 H8 120.7
C7 C8 H8 120.7
C8 C9 C10 121.7(3)
C8 C9 H9 119.1
C10 C9 H9 119.1
C9 C10 C11 121.4(3)
C9 C10 H10 119.3
C11 C10 H10 119.3
C12 C11 C10 114.5(3)
C12 C11 P2 119.4(2)
C10 C11 P2 126.1(3)
O1 C12 C11 122.4(3)
O1 C12 C7 112.1(3)
C11 C12 C7 125.5(3)
P1 C13 H13A 109.5
P1 C13 H13B 109.5
H13A C13 H13B 109.5
P1 C13 H13C 109.5
H13A C13 H13C 109.5
H13B C13 H13C 109.5
C19 C14 C15 119.7(3)
C19 C14 P1 121.7(3)
C15 C14 P1 118.6(3)
C16 C15 C14 120.1(4)
C16 C15 H15 119.9
C14 C15 H15 119.9
C15 C16 C17 119.6(4)
C15 C16 H16 120.2
C17 C16 H16 120.2
C18 C17 C16 120.5(4)
C18 C17 H17 119.7
C16 C17 H17 119.7
C17 C18 C19 120.4(4)
C17 C18 H18 119.8
C19 C18 H18 119.8
C18 C19 C14 119.8(4)
C18 C19 H19 120.1
C14 C19 H19 120.1
C25 C20 C21 117.6(3)
C25 C20 N1 123.5(3)
C21 C20 N1 118.8(3)
C22 C21 C20 120.6(3)
C22 C21 H21 119.7
C20 C21 H21 119.7
C21 C22 C23 121.7(3)
C21 C22 H22 119.2
C23 C22 H22 119.2
C24 C23 C22 117.3(3)
C24 C23 C26 122.2(3)
C22 C23 C26 120.4(3)
C23 C24 C25 121.8(3)
C23 C24 H24 119.1
C25 C24 H24 119.1
C20 C25 C24 120.9(3)
C20 C25 H25 119.5
C24 C25 H25 119.5
C28 C26 C27 110.9(3)
C28 C26 C23 111.8(3)
C27 C26 C23 110.7(3)
C28 C26 H26 107.8
C27 C26 H26 107.8
C23 C26 H26 107.8
C26 C27 H27A 109.5
C26 C27 H27B 109.5
H27A C27 H27B 109.5
C26 C27 H27C 109.5
H27A C27 H27C 109.5
H27B C27 H27C 109.5
C26 C28 H28A 109.5
C26 C28 H28B 109.5
H28A C28 H28B 109.5
C26 C28 H28C 109.5
H28A C28 H28C 109.5
H28B C28 H28C 109.5
P2 C29 H29A 109.5
P2 C29 H29B 109.5
H29A C29 H29B 109.5
P2 C29 H29C 109.5
H29A C29 H29C 109.5
H29B C29 H29C 109.5
C35 C30 C31 119.5(3)
C35 C30 P2 121.5(3)
C31 C30 P2 119.0(3)
C32 C31 C30 119.5(3)
C32 C31 H31 120.3
C30 C31 H31 120.3
C33 C32 C31 120.7(4)
C33 C32 H32 119.7
C31 C32 H32 119.7
C32 C33 C34 120.5(4)
C32 C33 H33 119.7
C34 C33 H33 119.7
C33 C34 C35 119.5(4)
C33 C34 H34 120.2
C35 C34 H34 120.2
C30 C35 C34 120.4(4)
C30 C35 H35 119.8
C34 C35 H35 119.8
C41 C36 C37 118.6(3)
C41 C36 N2 120.1(3)
C37 C36 N2 121.1(3)
C38 C37 C36 120.1(3)
C38 C37 H37 119.9
C36 C37 H37 119.9
C37 C38 C39 121.5(3)
C37 C38 H38 119.3
C39 C38 H38 119.3
C40 C39 C38 117.5(3)
C40 C39 C42 121.0(3)
C38 C39 C42 121.5(3)
C39 C40 C41 121.4(3)
C39 C40 H40 119.3
C41 C40 H40 119.3
C36 C41 C40 120.8(3)
C36 C41 H41 119.6
C40 C41 H41 119.6
C44 C42 C43 111.3(3)
C44 C42 C39 110.8(3)
C43 C42 C39 111.5(3)
C44 C42 H42 107.7
C43 C42 H42 107.7
C39 C42 H42 107.7
C42 C43 H43A 109.5
C42 C43 H43B 109.5
H43A C43 H43B 109.5
C42 C43 H43C 109.5
H43A C43 H43C 109.5
H43B C43 H43C 109.5
C42 C44 H44A 109.5
C42 C44 H44B 109.5
H44A C44 H44B 109.5
C42 C44 H44C 109.5
H44A C44 H44C 109.5
H44B C44 H44C 109.5
C46 C45 Zn1 115.1(3)
C46 C45 H45A 108.5
Zn1 C45 H45A 108.5
C46 C45 H45B 108.5
Zn1 C45 H45B 108.5
H45A C45 H45B 107.5
C45 C46 H46A 109.5
C45 C46 H46B 109.5
H46A C46 H46B 109.5
C45 C46 H46C 109.5
H46A C46 H46C 109.5
H46B C46 H46C 109.5
C55 B1 C71 104.1(3)
C55 B1 C63 111.8(3)
C71 B1 C63 112.4(2)
C55 B1 C47 111.9(2)
C71 B1 C47 113.3(3)
C63 B1 C47 103.6(3)
C48 C47 C52 116.1(3)
C48 C47 B1 123.8(3)
C52 C47 B1 119.8(3)
C49 C48 C47 122.2(3)
C49 C48 H48 118.9
C47 C48 H48 118.9
C50 C49 C48 120.7(3)
C50 C49 C53 119.5(3)
C48 C49 C53 119.8(3)
C51 C50 C49 118.3(3)
C51 C50 H50 120.8
C49 C50 H50 120.8
C50 C51 C52 121.0(3)
C50 C51 C54 120.7(3)
C52 C51 C54 118.2(3)
C47 C52 C51 121.6(3)
C47 C52 H52 119.2
C51 C52 H52 119.2
F1 C53 F3 106.8(3)
F1 C53 F2 105.3(3)
F3 C53 F2 105.3(3)
F1 C53 C49 113.6(3)
F3 C53 C49 112.8(3)
F2 C53 C49 112.4(3)
F6 C54 F4 107.1(4)
F6 C54 F5 106.3(4)
F4 C54 F5 104.9(3)
F6 C54 C51 113.1(3)
F4 C54 C51 112.9(3)
F5 C54 C51 112.1(3)
C56 C55 C60 115.8(3)
C56 C55 B1 123.3(3)
C60 C55 B1 120.8(3)
C55 C56 C57 122.1(3)
C55 C56 H56 118.9
C57 C56 H56 118.9
C58 C57 C56 120.6(3)
C58 C57 C61 119.0(3)
C56 C57 C61 120.4(3)
C57 C58 C59 117.8(3)
C57 C58 H58 121.1
C59 C58 H58 121.1
C60 C59 C58 121.4(3)
C60 C59 C62 120.1(3)
C58 C59 C62 118.5(3)
C59 C60 C55 122.3(3)
C59 C60 H60 118.9
C55 C60 H60 118.9
F7B C61 F8 120.8(12)
F7B C61 F9 75.2(11)
F8 C61 F9 111.4(10)
F7B C61 F9B 105.4(12)
F8 C61 F9B 79.7(7)
F9 C61 F9B 35.7(9)
F7B C61 F7 31.9(15)
F8 C61 F7 101.6(7)
F9 C61 F7 106.2(9)
F9B C61 F7 130.4(7)
F7B C61 F8B 106.4(13)
F8 C61 F8B 20.0(10)
F9 C61 F8B 124.1(9)
F9B C61 F8B 97.1(9)
F7 C61 F8B 82.7(11)
F7B C61 C57 117.0(8)
F8 C61 C57 112.9(5)
F9 C61 C57 113.6(5)
F9B C61 C57 114.7(6)
F7 C61 C57 110.2(6)
F8B C61 C57 114.1(7)
F12 C62 F11 109.0(5)
F12 C62 F10 104.8(4)
F11 C62 F10 101.0(4)
F12 C62 C59 113.7(4)
F11 C62 C59 113.0(3)
F10 C62 C59 114.2(3)
C68 C63 C64 116.0(3)
C68 C63 B1 121.9(3)
C64 C63 B1 121.9(3)
C65 C64 C63 121.8(3)
C65 C64 H64 119.1
C63 C64 H64 119.1
C66 C65 C64 121.1(3)
C66 C65 C70 119.0(3)
C64 C65 C70 119.8(3)
C65 C66 C67 118.2(3)
C65 C66 H66 120.9
C67 C66 H66 120.9
C66 C67 C68 121.0(3)
C66 C67 C69 120.1(3)
C68 C67 C69 118.8(4)
C63 C68 C67 121.8(3)
C63 C68 H68 119.1
C67 C68 H68 119.1
F13 C69 F15 108.4(4)
F13 C69 F14 104.8(5)
F15 C69 F14 103.5(5)
F13 C69 C67 115.0(4)
F15 C69 C67 112.8(5)
F14 C69 C67 111.5(4)
F16 C70 F17 105.0(3)
F16 C70 F18 105.6(4)
F17 C70 F18 105.5(3)
F16 C70 C65 114.3(3)
F17 C70 C65 112.8(3)
F18 C70 C65 112.7(3)
C72 C71 C76 115.4(3)
C72 C71 B1 122.3(3)
C76 C71 B1 122.0(3)
C73 C72 C71 122.4(3)
C73 C72 H72 118.8
C71 C72 H72 118.8
C72 C73 C74 120.5(3)
C72 C73 C78 121.2(3)
C74 C73 C78 118.3(3)
C75 C74 C73 118.1(3)
C75 C74 H74 120.9
C73 C74 H74 120.9
C74 C75 C76 121.0(3)
C74 C75 C77 120.4(3)
C76 C75 C77 118.5(3)
C75 C76 C71 122.5(3)
C75 C76 H76 118.8
C71 C76 H76 118.8
F20 C77 F19 106.9(4)
F20 C77 F21 105.9(3)
F19 C77 F21 105.6(3)
F20 C77 C75 112.6(3)
F19 C77 C75 112.3(3)
F21 C77 C75 113.1(3)
F22 C78 F23 106.8(4)
F22 C78 F24 105.3(4)
F23 C78 F24 104.7(3)
F22 C78 C73 114.1(3)
F23 C78 C73 113.1(3)
F24 C78 C73 112.0(3)

loop_
_geom_bond_atom_site_label_1
_geom_bond_atom_site_label_2
_geom_bond_distance
Zn1 C45 1.976(4)
Zn1 N1 2.037(3)
Zn1 N2 2.038(3)
P2 N2 1.594(3)
P2 C30 1.791(3)
P2 C29 1.803(3)
P2 C11 1.806(3)
P1 N1 1.601(3)
P1 C14 1.793(4)
P1 C13 1.800(4)
P1 C1 1.807(3)
N1 C20 1.436(4)
N2 C36 1.444(4)
O1 C12 1.380(4)
O1 C6 1.383(4)
C1 C6 1.389(4)
C1 C2 1.402(5)
C2 C3 1.400(5)
C2 H2 0.9500
C3 C4 1.391(5)
C3 H3 0.9500
C4 C5 1.384(4)
C4 H4 0.9500
C5 C6 1.391(4)
C5 C7 1.458(4)
C7 C8 1.388(5)
C7 C12 1.398(4)
C8 C9 1.378(5)
C8 H8 0.9500
C9 C10 1.401(5)
C9 H9 0.9500
C10 C11 1.408(5)
C10 H10 0.9500
C11 C12 1.381(4)
C13 H13A 0.9800
C13 H13B 0.9800
C13 H13C 0.9800
C14 C19 1.389(5)
C14 C15 1.395(5)
C15 C16 1.378(5)
C15 H15 0.9500
C16 C17 1.388(6)
C16 H16 0.9500
C17 C18 1.372(6)
C17 H17 0.9500
C18 C19 1.379(6)
C18 H18 0.9500
C19 H19 0.9500
C20 C25 1.385(5)
C20 C21 1.398(4)
C21 C22 1.380(5)
C21 H21 0.9500
C22 C23 1.388(5)
C22 H22 0.9500
C23 C24 1.378(5)
C23 C26 1.521(5)
C24 C25 1.385(5)
C24 H24 0.9500
C25 H25 0.9500
C26 C28 1.515(6)
C26 C27 1.521(6)
C26 H26 1.0000
C27 H27A 0.9800
C27 H27B 0.9800
C27 H27C 0.9800
C28 H28A 0.9800
C28 H28B 0.9800
C28 H28C 0.9800
C29 H29A 0.9800
C29 H29B 0.9800
C29 H29C 0.9800
C30 C35 1.388(5)
C30 C31 1.393(5)
C31 C32 1.381(5)
C31 H31 0.9500
C32 C33 1.373(6)
C32 H32 0.9500
C33 C34 1.373(6)
C33 H33 0.9500
C34 C35 1.389(5)
C34 H34 0.9500
C35 H35 0.9500
C36 C41 1.381(5)
C36 C37 1.390(4)
C37 C38 1.389(5)
C37 H37 0.9500
C38 C39 1.394(5)
C38 H38 0.9500
C39 C40 1.383(5)
C39 C42 1.519(4)
C40 C41 1.387(5)
C40 H40 0.9500
C41 H41 0.9500
C42 C44 1.516(5)
C42 C43 1.516(5)
C42 H42 1.0000
C43 H43A 0.9800
C43 H43B 0.9800
C43 H43C 0.9800
C44 H44A 0.9800
C44 H44B 0.9800
C44 H44C 0.9800
C45 C46 1.533(6)
C45 H45A 0.9900
C45 H45B 0.9900
C46 H46A 0.9800
C46 H46B 0.9800
C46 H46C 0.9800
B1 C55 1.631(5)
B1 C71 1.638(5)
B1 C63 1.645(5)
B1 C47 1.651(5)
C47 C48 1.397(4)
C47 C52 1.399(4)
C48 C49 1.392(4)
C48 H48 0.9500
C49 C50 1.386(5)
C49 C53 1.500(5)
C50 C51 1.374(5)
C50 H50 0.9500
C51 C52 1.403(5)
C51 C54 1.494(5)
C52 H52 0.9500
C53 F1 1.312(4)
C53 F3 1.317(4)
C53 F2 1.333(5)
C54 F6 1.311(5)
C54 F4 1.326(5)
C54 F5 1.330(5)
C55 C56 1.395(4)
C55 C60 1.398(4)
C56 C57 1.399(5)
C56 H56 0.9500
C57 C58 1.385(4)
C57 C61 1.488(5)
C58 C59 1.386(5)
C58 H58 0.9500
C59 C60 1.376(4)
C59 C62 1.498(5)
C60 H60 0.9500
C61 F7B 1.274(15)
C61 F8 1.288(9)
C61 F9 1.306(9)
C61 F9B 1.316(10)
C61 F7 1.324(10)
C61 F8B 1.332(12)
C62 F12 1.261(5)
C62 F11 1.301(5)
C62 F10 1.310(5)
C63 C68 1.388(5)
C63 C64 1.406(4)
C64 C65 1.390(5)
C64 H64 0.9500
C65 C66 1.374(5)
C65 C70 1.502(5)
C66 C67 1.376(5)
C66 H66 0.9500
C67 C68 1.401(5)
C67 C69 1.502(6)
C68 H68 0.9500
C69 F13 1.292(5)
C69 F15 1.304(6)
C69 F14 1.326(7)
C70 F16 1.314(4)
C70 F17 1.315(5)
C70 F18 1.320(4)
C71 C72 1.397(4)
C71 C76 1.400(4)
C72 C73 1.390(4)
C72 H72 0.9500
C73 C74 1.394(5)
C73 C78 1.495(5)
C74 C75 1.372(5)
C74 H74 0.9500
C75 C76 1.390(5)
C75 C77 1.495(5)
C76 H76 0.9500
C77 F20 1.317(5)
C77 F19 1.324(5)
C77 F21 1.328(5)
C78 F22 1.293(5)
C78 F23 1.310(4)
C78 F24 1.332(5)

loop_
_geom_torsion_atom_site_label_1
_geom_torsion_atom_site_label_2
_geom_torsion_atom_site_label_3
_geom_torsion_atom_site_label_4
_geom_torsion
C14 P1 N1 C20 -163.6(2)
C13 P1 N1 C20 -43.9(3)
C1 P1 N1 C20 78.0(3)
C14 P1 N1 Zn1 17.9(2)
C13 P1 N1 Zn1 137.64(19)
C1 P1 N1 Zn1 -100.45(19)
C45 Zn1 N1 C20 88.4(3)
N2 Zn1 N1 C20 -77.5(2)
C45 Zn1 N1 P1 -93.0(2)
N2 Zn1 N1 P1 101.08(18)
C30 P2 N2 C36 163.3(2)
C29 P2 N2 C36 43.3(3)
C11 P2 N2 C36 -77.7(3)
C30 P2 N2 Zn1 -25.6(2)
C29 P2 N2 Zn1 -145.6(2)
C11 P2 N2 Zn1 93.5(2)
C45 Zn1 N2 C36 -91.0(2)
N1 Zn1 N2 C36 75.4(2)
C45 Zn1 N2 P2 97.2(2)
N1 Zn1 N2 P2 -96.3(2)
N1 P1 C1 C6 43.5(3)
C14 P1 C1 C6 -74.9(3)
C13 P1 C1 C6 169.2(3)
N1 P1 C1 C2 -130.6(3)
C14 P1 C1 C2 110.9(3)
C13 P1 C1 C2 -5.0(4)
C6 C1 C2 C3 0.7(5)
P1 C1 C2 C3 175.0(3)
C1 C2 C3 C4 -1.7(6)
C2 C3 C4 C5 1.2(5)
C3 C4 C5 C6 0.4(5)
C3 C4 C5 C7 -176.4(3)
C12 O1 C6 C1 -176.0(3)
C12 O1 C6 C5 2.8(3)
C2 C1 C6 O1 179.6(3)
P1 C1 C6 O1 4.9(4)
C2 C1 C6 C5 1.0(5)
P1 C1 C6 C5 -173.8(3)
C4 C5 C6 O1 179.7(3)
C7 C5 C6 O1 -2.6(3)
C4 C5 C6 C1 -1.5(5)
C7 C5 C6 C1 176.2(3)
C4 C5 C7 C8 -0.5(7)
C6 C5 C7 C8 -177.5(4)
C4 C5 C7 C12 178.3(4)
C6 C5 C7 C12 1.2(3)
C12 C7 C8 C9 -0.1(5)
C5 C7 C8 C9 178.5(3)
C7 C8 C9 C10 -0.2(5)
C8 C9 C10 C11 0.2(5)
C9 C10 C11 C12 0.1(5)
C9 C10 C11 P2 -177.5(3)
N2 P2 C11 C12 -43.1(3)
C30 P2 C11 C12 76.4(3)
C29 P2 C11 C12 -169.4(3)
N2 P2 C11 C10 134.4(3)
C30 P2 C11 C10 -106.1(3)
C29 P2 C11 C10 8.1(3)
C6 O1 C12 C11 177.1(3)
C6 O1 C12 C7 -2.0(3)
C10 C11 C12 O1 -179.4(3)
P2 C11 C12 O1 -1.6(4)
C10 C11 C12 C7 -0.4(5)
P2 C11 C12 C7 177.3(2)
C8 C7 C12 O1 179.5(3)
C5 C7 C12 O1 0.5(3)
C8 C7 C12 C11 0.5(5)
C5 C7 C12 C11 -178.6(3)
N1 P1 C14 C19 -129.3(3)
C13 P1 C14 C19 108.2(3)
C1 P1 C14 C19 -5.9(3)
N1 P1 C14 C15 52.5(3)
C13 P1 C14 C15 -70.0(3)
C1 P1 C14 C15 175.9(3)
C19 C14 C15 C16 1.2(5)
P1 C14 C15 C16 179.4(3)
C14 C15 C16 C17 -0.9(6)
C15 C16 C17 C18 0.6(7)
C16 C17 C18 C19 -0.5(7)
C17 C18 C19 C14 0.7(7)
C15 C14 C19 C18 -1.0(6)
P1 C14 C19 C18 -179.2(3)
P1 N1 C20 C25 -37.0(4)
Zn1 N1 C20 C25 141.6(3)
P1 N1 C20 C21 145.3(3)
Zn1 N1 C20 C21 -36.1(4)
C25 C20 C21 C22 -2.3(5)
N1 C20 C21 C22 175.5(3)
C20 C21 C22 C23 2.5(6)
C21 C22 C23 C24 -1.0(6)
C21 C22 C23 C26 -179.6(4)
C22 C23 C24 C25 -0.6(6)
C26 C23 C24 C25 178.0(4)
C21 C20 C25 C24 0.7(5)
N1 C20 C25 C24 -177.0(3)
C23 C24 C25 C20 0.7(5)
C24 C23 C26 C28 -57.6(5)
C22 C23 C26 C28 120.9(4)
C24 C23 C26 C27 66.5(5)
C22 C23 C26 C27 -114.9(4)
N2 P2 C30 C35 144.8(3)
C29 P2 C30 C35 -91.3(3)
C11 P2 C30 C35 20.3(3)
N2 P2 C30 C31 -38.4(3)
C29 P2 C30 C31 85.6(3)
C11 P2 C30 C31 -162.8(3)
C35 C30 C31 C32 -0.6(6)
P2 C30 C31 C32 -177.5(3)
C30 C31 C32 C33 0.0(7)
C31 C32 C33 C34 0.8(7)
C32 C33 C34 C35 -1.0(7)
C31 C30 C35 C34 0.4(6)
P2 C30 C35 C34 177.3(3)
C33 C34 C35 C30 0.4(6)
P2 N2 C36 C41 98.4(3)
Zn1 N2 C36 C41 -74.8(3)
P2 N2 C36 C37 -86.3(4)
Zn1 N2 C36 C37 100.5(3)
C41 C36 C37 C38 -3.0(5)
N2 C36 C37 C38 -178.4(3)
C36 C37 C38 C39 2.5(6)
C37 C38 C39 C40 -0.5(6)
C37 C38 C39 C42 179.9(3)
C38 C39 C40 C41 -1.0(5)
C42 C39 C40 C41 178.6(3)
C37 C36 C41 C40 1.5(5)
N2 C36 C41 C40 177.0(3)
C39 C40 C41 C36 0.5(5)
C40 C39 C42 C44 -114.9(4)
C38 C39 C42 C44 64.6(4)
C40 C39 C42 C43 120.5(4)
C38 C39 C42 C43 -60.0(5)
N1 Zn1 C45 C46 -133.5(3)
N2 Zn1 C45 C46 31.8(4)
C55 B1 C47 C48 -144.6(3)
C71 B1 C47 C48 -27.3(4)
C63 B1 C47 C48 94.8(3)
C55 B1 C47 C52 40.8(4)
C71 B1 C47 C52 158.1(3)
C63 B1 C47 C52 -79.8(3)
C52 C47 C48 C49 -1.9(5)
B1 C47 C48 C49 -176.7(3)
C47 C48 C49 C50 1.7(5)
C47 C48 C49 C53 -178.3(3)
C48 C49 C50 C51 0.4(5)
C53 C49 C50 C51 -179.6(3)
C49 C50 C51 C52 -2.2(5)
C49 C50 C51 C54 179.8(3)
C48 C47 C52 C51 0.1(5)
B1 C47 C52 C51 175.2(3)
C50 C51 C52 C47 1.9(5)
C54 C51 C52 C47 -180.0(3)
C50 C49 C53 F1 95.9(4)
C48 C49 C53 F1 -84.1(4)
C50 C49 C53 F3 -25.8(5)
C48 C49 C53 F3 154.2(3)
C50 C49 C53 F2 -144.6(3)
C48 C49 C53 F2 35.4(5)
C50 C51 C54 F6 -134.0(4)
C52 C51 C54 F6 47.9(5)
C50 C51 C54 F4 -12.2(5)
C52 C51 C54 F4 169.7(3)
C50 C51 C54 F5 105.9(4)
C52 C51 C54 F5 -72.2(4)
C71 B1 C55 C56 -90.6(3)
C63 B1 C55 C56 147.8(3)
C47 B1 C55 C56 32.1(4)
C71 B1 C55 C60 86.3(3)
C63 B1 C55 C60 -35.4(4)
C47 B1 C55 C60 -151.1(3)
C60 C55 C56 C57 0.7(5)
B1 C55 C56 C57 177.7(3)
C55 C56 C57 C58 0.6(5)
C55 C56 C57 C61 178.7(3)
C56 C57 C58 C59 -0.3(5)
C61 C57 C58 C59 -178.4(3)
C57 C58 C59 C60 -1.4(5)
C57 C58 C59 C62 175.6(3)
C58 C59 C60 C55 2.9(5)
C62 C59 C60 C55 -174.1(3)
C56 C55 C60 C59 -2.4(5)
B1 C55 C60 C59 -179.5(3)
C58 C57 C61 F7B -91(2)
C56 C57 C61 F7B 91(2)
C58 C57 C61 F8 122.4(7)
C56 C57 C61 F8 -55.7(8)
C58 C57 C61 F9 -5.8(15)
C56 C57 C61 F9 176.1(14)
C58 C57 C61 F9B 33.5(9)
C56 C57 C61 F9B -144.6(9)
C58 C57 C61 F7 -124.8(6)
C56 C57 C61 F7 57.1(7)
C58 C57 C61 F8B 144.2(12)
C56 C57 C61 F8B -33.9(13)
C60 C59 C62 F12 -99.9(5)
C58 C59 C62 F12 83.0(5)
C60 C59 C62 F11 25.1(6)
C58 C59 C62 F11 -152.0(4)
C60 C59 C62 F10 139.8(4)
C58 C59 C62 F10 -37.3(5)
C55 B1 C63 C68 -31.8(4)
C71 B1 C63 C68 -148.6(3)
C47 B1 C63 C68 88.8(3)
C55 B1 C63 C64 152.2(3)
C71 B1 C63 C64 35.5(4)
C47 B1 C63 C64 -87.2(3)
C68 C63 C64 C65 0.7(5)
B1 C63 C64 C65 176.9(3)
C63 C64 C65 C66 0.2(5)
C63 C64 C65 C70 176.7(3)
C64 C65 C66 C67 -0.5(5)
C70 C65 C66 C67 -177.0(3)
C65 C66 C67 C68 -0.1(5)
C65 C66 C67 C69 176.7(4)
C64 C63 C68 C67 -1.3(5)
B1 C63 C68 C67 -177.5(3)
C66 C67 C68 C63 1.1(6)
C69 C67 C68 C63 -175.8(4)
C66 C67 C69 F13 151.0(5)
C68 C67 C69 F13 -32.0(7)
C66 C67 C69 F15 26.0(7)
C68 C67 C69 F15 -157.0(5)
C66 C67 C69 F14 -89.9(6)
C68 C67 C69 F14 87.0(5)
C66 C65 C70 F16 -171.9(3)
C64 C65 C70 F16 11.5(5)
C66 C65 C70 F17 -52.0(5)
C64 C65 C70 F17 131.4(4)
C66 C65 C70 F18 67.4(5)
C64 C65 C70 F18 -109.2(4)
C55 B1 C71 C72 -88.2(3)
C63 B1 C71 C72 33.0(4)
C47 B1 C71 C72 150.0(3)
C55 B1 C71 C76 85.3(3)
C63 B1 C71 C76 -153.5(3)
C47 B1 C71 C76 -36.5(4)
C76 C71 C72 C73 1.6(4)
B1 C71 C72 C73 175.5(3)
C71 C72 C73 C74 0.1(5)
C71 C72 C73 C78 -179.4(3)
C72 C73 C74 C75 -1.4(5)
C78 C73 C74 C75 178.1(3)
C73 C74 C75 C76 1.0(5)
C73 C74 C75 C77 178.4(3)
C74 C75 C76 C71 0.8(5)
C77 C75 C76 C71 -176.6(3)
C72 C71 C76 C75 -2.0(5)
B1 C71 C76 C75 -175.9(3)
C74 C75 C77 F20 128.2(4)
C76 C75 C77 F20 -54.4(5)
C74 C75 C77 F19 -111.1(4)
C76 C75 C77 F19 66.3(5)
C74 C75 C77 F21 8.2(5)
C76 C75 C77 F21 -174.3(3)
C72 C73 C78 F22 -7.6(5)
C74 C73 C78 F22 172.9(4)
C72 C73 C78 F23 -130.0(4)
C74 C73 C78 F23 50.5(5)
C72 C73 C78 F24 112.0(4)
C74 C73 C78 F24 -67.6(4)
